data_4107793
loop_
_publ_author_name
'Soo Hyuk Choi'
'Ilia A. Guzei'
'Lara C. Spencer'
'Samuel H. Gellman'

_publ_contact_author_address
;
   2124 Chemistry Department
   University of Wisconsin-Madison
   1101 University Ave
   Madison, WI  53706
   USA
;
_publ_contact_author_email iguzei@chem.wisc.edu
_publ_contact_author_fax 608-262-0381
_publ_contact_author_name
;
Ilia A. Guzei
;
_publ_contact_author_phone 608-263-4694
_publ_section_title
;
 Crystallographic Characterization of Helical Secondary Structures in
 \a/\b-Peptides with 1:1 Residue Alternation
;
_journal_name_full 'Journal of the American Chemical Society'
_journal_page_first 6544
_journal_page_last 6550
_journal_paper_doi 10.1021/ja800355p
_journal_volume 130
_journal_year 2008
_chemical_formula_moiety 'C42 H64 N6 O9'
_chemical_formula_sum 'C42 H64 N6 O9'
_chemical_formula_weight 796.99
_chemical_name_systematic
; 
 ? 
;
_space_group_IT_number 4
_symmetry_cell_setting monoclinic
_symmetry_space_group_name_Hall 'P 2yb'
_symmetry_space_group_name_H-M 'P 1 21 1'
_atom_sites_solution_hydrogens geom
_atom_sites_solution_primary direct
_atom_sites_solution_secondary difmap
_audit_creation_method
;
manual editing of this CIF file 
created by SHELXTL Ver. 6.10 
;
_cell_angle_alpha 90.00
_cell_angle_beta 107.73
_cell_angle_gamma 90.00
_cell_formula_units_Z 2
_cell_length_a 10.3242(7)
_cell_length_b 21.0858(15)
_cell_length_c 10.6792(7)
_cell_measurement_reflns_used 999
_cell_measurement_temperature 100(2)
_cell_measurement_theta_max 26.45
_cell_measurement_theta_min 1.93
_cell_volume 2214.4(3)
_computing_cell_refinement 'Bruker SAINT Ver. 6.22'
_computing_data_collection 'Bruker SMART Ver. 5.622'
_computing_data_reduction 'Bruker SAINT Ver. 6.22'
_computing_molecular_graphics 'Bruker SHELXTL Ver. 6.10'
_computing_publication_material 'Bruker SHELXTL Ver. 6.10'
_computing_structure_refinement 'Bruker SHELXTL Ver. 6.10'
_computing_structure_solution 'Bruker SHELXTL Ver. 6.10'
_diffrn_ambient_temperature 100(2)
_diffrn_measured_fraction_theta_full 0.992
_diffrn_measured_fraction_theta_max 0.992
_diffrn_measurement_device_type 'Bruker CCD-1000 area detector'
_diffrn_measurement_method '0.30 degree omega scans'
_diffrn_radiation_monochromator graphite
_diffrn_radiation_source 'fine-focus sealed tube'
_diffrn_radiation_type MoK\a
_diffrn_radiation_wavelength 0.71073
_diffrn_reflns_av_R_equivalents 0.0000
_diffrn_reflns_av_sigmaI/netI 0.0204
_diffrn_reflns_limit_h_max 12
_diffrn_reflns_limit_h_min -12
_diffrn_reflns_limit_k_max 26
_diffrn_reflns_limit_k_min 0
_diffrn_reflns_limit_l_max 13
_diffrn_reflns_limit_l_min 0
_diffrn_reflns_number 8147
_diffrn_reflns_theta_full 26.45
_diffrn_reflns_theta_max 26.45
_diffrn_reflns_theta_min 1.93
_diffrn_standards_decay_% <1
_diffrn_standards_interval_count n/a
_diffrn_standards_interval_time n/a
_diffrn_standards_number n/a
_exptl_absorpt_coefficient_mu 0.084
_exptl_absorpt_correction_T_max 0.9825
_exptl_absorpt_correction_T_min 0.9607
_exptl_absorpt_correction_type multi-scan
_exptl_absorpt_process_details
;
multi-scan with SADABS  (Bruker-AXS, 2003)
;
_exptl_crystal_colour colorless
_exptl_crystal_density_diffrn 1.195
_exptl_crystal_density_method none
_exptl_crystal_description block
_exptl_crystal_F_000 860
_exptl_crystal_size_max 0.48
_exptl_crystal_size_mid 0.29
_exptl_crystal_size_min 0.21
_refine_diff_density_max 0.427
_refine_diff_density_min -0.261
_refine_diff_density_rms 0.044
_refine_ls_abs_structure_details 'Flack H D (1983), Acta Cryst. A39, 876-881'
_refine_ls_abs_structure_Flack 0.4(8)
_refine_ls_extinction_method none
_refine_ls_goodness_of_fit_ref 1.050
_refine_ls_hydrogen_treatment constr
_refine_ls_matrix_type full
_refine_ls_number_parameters 542
_refine_ls_number_reflns 8147
_refine_ls_number_restraints 7
_refine_ls_restrained_S_all 1.049
_refine_ls_R_factor_all 0.0502
_refine_ls_R_factor_gt 0.0434
_refine_ls_shift/su_max 0.000
_refine_ls_shift/su_mean 0.000
_refine_ls_structure_factor_coef Fsqd
_refine_ls_weighting_details 'calc w=1/[\s^2^(Fo^2^)+(0.0686P)^2^+0.1839P] where P=(Fo^2^+2Fc^2^)/3'
_refine_ls_weighting_scheme calc
_refine_ls_wR_factor_gt 0.1090
_refine_ls_wR_factor_ref 0.1127
_reflns_number_gt 7213
_reflns_number_total 8147
_reflns_threshold_expression >2sigma(I)
_cod_data_source_file ja800355p-file004.cif
_cod_data_source_block gellman31
_cod_original_cell_volume 2214.3(3)
_cod_database_code 4107793

loop_
_symmetry_equiv_pos_as_xyz
'x, y, z'
'-x, y+1/2, -z'

loop_
_atom_site_label
_atom_site_type_symbol
_atom_site_fract_x
_atom_site_fract_y
_atom_site_fract_z
_atom_site_U_iso_or_equiv
_atom_site_adp_type
_atom_site_occupancy
_atom_site_symmetry_multiplicity
_atom_site_calc_flag
_atom_site_refinement_flags
O1 O 0.8209(2) 0.69683(9) 0.35804(17) 0.0470(5) Uani 1 1 d .
O2 O 0.79773(18) 0.69053(8) 0.56361(16) 0.0399(4) Uani 1 1 d .
O3 O 0.66255(15) 0.81301(8) 0.71395(15) 0.0321(3) Uani 1 1 d .
O4 O 0.80047(17) 0.96576(9) 0.88329(14) 0.0376(4) Uani 1 1 d .
O5 O 0.47181(16) 0.99473(8) 0.91481(14) 0.0315(3) Uani 1 1 d .
O6 O 0.6791(2) 0.85100(8) 1.23743(17) 0.0507(5) Uani 1 1 d .
O7 O 0.68668(15) 0.99041(9) 1.40721(14) 0.0345(4) Uani 1 1 d .
O8 O 0.2271(2) 0.93277(10) 1.31427(18) 0.0495(5) Uani 1 1 d .
O9 O 0.19408(17) 0.88352(8) 1.12160(16) 0.0376(4) Uani 1 1 d .
N1 N 0.6577(2) 0.75107(9) 0.40287(18) 0.0306(4) Uani 1 1 d D
H1 H 0.661(3) 0.7730(11) 0.3360(16) 0.037 Uiso 1 1 d D
N2 N 0.78802(19) 0.84301(9) 0.58505(19) 0.0322(4) Uani 1 1 d D
H2 H 0.791(3) 0.8425(14) 0.5055(9) 0.039 Uiso 1 1 d D
N3 N 0.65371(18) 0.97844(8) 0.67961(16) 0.0259(4) Uani 1 1 d D
H3 H 0.647(2) 0.9809(13) 0.5974(6) 0.031 Uiso 1 1 d D
N4 N 0.51870(18) 0.90495(9) 0.82028(17) 0.0267(4) Uani 1 1 d D
H4 H 0.558(2) 0.8866(11) 0.770(2) 0.032 Uiso 1 1 d D
N5 N 0.74121(19) 0.92625(10) 1.11975(17) 0.0321(4) Uani 1 1 d D
H5 H 0.754(3) 0.9366(13) 1.0463(13) 0.039 Uiso 1 1 d D
N6 N 0.54231(17) 0.98850(9) 1.20038(16) 0.0260(4) Uani 1 1 d D
H6 H 0.534(2) 0.9875(13) 1.1179(6) 0.031 Uiso 1 1 d D
C1 C 0.9741(4) 0.65842(17) 0.2555(4) 0.0704(11) Uani 1 1 d .
H1A H 0.9753 0.7008 0.2182 0.106 Uiso 1 1 calc R
H1B H 0.9003 0.6334 0.1968 0.106 Uiso 1 1 calc R
H1C H 1.0612 0.6373 0.2653 0.106 Uiso 1 1 calc R
C2 C 1.0598(4) 0.70459(19) 0.4853(5) 0.0813(12) Uani 1 1 d .
H2A H 1.0402 0.7079 0.5693 0.122 Uiso 1 1 calc R
H2B H 1.0599 0.7471 0.4480 0.122 Uiso 1 1 calc R
H2C H 1.1491 0.6849 0.4996 0.122 Uiso 1 1 calc R
C3 C 0.9451(3) 0.59900(13) 0.4462(3) 0.0458(6) Uani 1 1 d .
H3A H 0.8713 0.5748 0.3854 0.069 Uiso 1 1 calc R
H3B H 0.9282 0.6027 0.5313 0.069 Uiso 1 1 calc R
H3C H 1.0317 0.5771 0.4578 0.069 Uiso 1 1 calc R
C4 C 0.9516(3) 0.66428(12) 0.3907(3) 0.0438(6) Uani 1 1 d .
C5 C 0.7633(3) 0.71117(11) 0.4527(2) 0.0330(5) Uani 1 1 d .
C6 C 0.5846(2) 0.77952(11) 0.4865(2) 0.0313(5) Uani 1 1 d .
C7 C 0.5023(3) 0.72831(13) 0.5306(2) 0.0410(6) Uani 1 1 d .
H7A H 0.5639 0.6953 0.5795 0.061 Uiso 1 1 calc R
H7B H 0.4364 0.7095 0.4532 0.061 Uiso 1 1 calc R
H7C H 0.4539 0.7474 0.5871 0.061 Uiso 1 1 calc R
C8 C 0.4893(2) 0.83071(12) 0.4081(3) 0.0392(6) Uani 1 1 d .
H8A H 0.4299 0.8124 0.3264 0.059 Uiso 1 1 calc R
H8B H 0.5430 0.8652 0.3873 0.059 Uiso 1 1 calc R
H8C H 0.4337 0.8474 0.4604 0.059 Uiso 1 1 calc R
C9 C 0.6832(2) 0.81230(10) 0.6068(2) 0.0270(4) Uani 1 1 d .
C10 C 0.8951(2) 0.87304(12) 0.6881(2) 0.0330(5) Uani 1 1 d .
H10 H 0.8948 0.8539 0.7737 0.040 Uiso 1 1 calc R
C11 C 1.0383(2) 0.86193(12) 0.6726(3) 0.0416(6) Uani 1 1 d .
H11A H 1.0823 0.8244 0.7237 0.050 Uiso 1 1 calc R
H11B H 1.0316 0.8552 0.5790 0.050 Uiso 1 1 calc R
C12 C 1.1196(3) 0.92230(15) 0.7255(3) 0.0551(8) Uani 1 1 d .
H12A H 1.2058 0.9116 0.7939 0.066 Uiso 1 1 calc R
H12B H 1.1412 0.9455 0.6537 0.066 Uiso 1 1 calc R
C13 C 1.0291(2) 0.96261(13) 0.7838(2) 0.0372(5) Uani 1 1 d .
H13A H 1.0473 1.0084 0.7767 0.045 Uiso 1 1 calc R
H13B H 1.0438 0.9518 0.8773 0.045 Uiso 1 1 calc R
C14 C 0.8846(2) 0.94553(10) 0.7000(2) 0.0290(5) Uani 1 1 d .
H14 H 0.8646 0.9655 0.6112 0.035 Uiso 1 1 calc R
C15 C 0.7768(2) 0.96500(10) 0.7630(2) 0.0275(4) Uani 1 1 d .
C16 C 0.5446(2) 1.00742(11) 0.7221(2) 0.0317(5) Uani 1 1 d .
C17 C 0.4167(3) 1.00924(15) 0.6043(2) 0.0450(6) Uani 1 1 d .
H17A H 0.3938 0.9662 0.5703 0.068 Uiso 1 1 calc R
H17B H 0.4325 1.0361 0.5355 0.068 Uiso 1 1 calc R
H17C H 0.3413 1.0267 0.6312 0.068 Uiso 1 1 calc R
C18 C 0.5875(4) 1.07481(12) 0.7735(3) 0.0488(7) Uani 1 1 d .
H18A H 0.6019 1.1007 0.7027 0.073 Uiso 1 1 calc R
H18B H 0.6722 1.0727 0.8467 0.073 Uiso 1 1 calc R
H18C H 0.5159 1.0939 0.8039 0.073 Uiso 1 1 calc R
C19 C 0.5116(2) 0.96790(11) 0.83042(19) 0.0274(4) Uani 1 1 d .
C20 C 0.4954(2) 0.86032(11) 0.9157(2) 0.0344(5) Uani 1 1 d .
H20 H 0.4487 0.8829 0.9721 0.041 Uiso 1 1 calc R
C21 C 0.4073(3) 0.80257(13) 0.8492(3) 0.0470(6) Uani 1 1 d .
H21A H 0.3245 0.8000 0.8774 0.056 Uiso 1 1 calc R
H21B H 0.3791 0.8073 0.7524 0.056 Uiso 1 1 calc R
C22 C 0.4904(3) 0.74405(15) 0.8892(3) 0.0548(7) Uani 1 1 d .
H22A H 0.5412 0.7339 0.8267 0.066 Uiso 1 1 calc R
H22B H 0.4331 0.7073 0.8958 0.066 Uiso 1 1 calc R
C23 C 0.5861(4) 0.76228(13) 1.0230(3) 0.0654(10) Uani 1 1 d .
H23A H 0.6657 0.7336 1.0490 0.078 Uiso 1 1 calc R
H23B H 0.5389 0.7606 1.0909 0.078 Uiso 1 1 calc R
C24 C 0.6309(3) 0.83163(12) 1.0048(2) 0.0398(6) Uani 1 1 d .
H24 H 0.6990 0.8308 0.9554 0.048 Uiso 1 1 calc R
C25 C 0.6875(3) 0.86986(12) 1.1302(2) 0.0369(5) Uani 1 1 d .
C26 C 0.7830(2) 0.97114(13) 1.2306(2) 0.0347(5) Uani 1 1 d .
C27 C 0.8110(3) 1.03534(15) 1.1755(3) 0.0468(7) Uani 1 1 d .
H27A H 0.7282 1.0502 1.1093 0.070 Uiso 1 1 calc R
H27B H 0.8837 1.0304 1.1349 0.070 Uiso 1 1 calc R
H27C H 0.8389 1.0663 1.2470 0.070 Uiso 1 1 calc R
C28 C 0.9096(3) 0.94858(18) 1.3360(3) 0.0541(8) Uani 1 1 d .
H28A H 0.9854 0.9457 1.2991 0.081 Uiso 1 1 calc R
H28B H 0.8925 0.9067 1.3676 0.081 Uiso 1 1 calc R
H28C H 0.9325 0.9787 1.4094 0.081 Uiso 1 1 calc R
C29 C 0.6650(2) 0.98236(10) 1.28840(19) 0.0257(4) Uani 1 1 d .
C30 C 0.4274(2) 1.01105(11) 1.2383(2) 0.0331(5) Uani 1 1 d .
H30 H 0.4365 0.9956 1.3291 0.040 Uiso 1 1 calc R
C31 C 0.4118(3) 1.08289(14) 1.2353(4) 0.0588(8) Uani 1 1 d .
H31A H 0.3919 1.0980 1.3152 0.071 Uiso 1 1 calc R
H31B H 0.4962 1.1036 1.2304 0.071 Uiso 1 1 calc R
C32 C 0.2941(4) 1.09777(16) 1.1133(4) 0.0648(9) Uani 1 1 d .
H32A H 0.3229 1.0969 1.0330 0.078 Uiso 1 1 calc R
H32B H 0.2532 1.1396 1.1204 0.078 Uiso 1 1 calc R
C33 C 0.1967(3) 1.04376(13) 1.1146(3) 0.0457(6) Uani 1 1 d .
H33A H 0.1254 1.0397 1.0286 0.055 Uiso 1 1 calc R
H33B H 0.1529 1.0499 1.1843 0.055 Uiso 1 1 calc R
C34 C 0.2912(2) 0.98592(12) 1.1430(2) 0.0331(5) Uani 1 1 d .
H34 H 0.3063 0.9712 1.0596 0.040 Uiso 1 1 calc R
C35 C 0.2363(2) 0.93210(12) 1.2040(2) 0.0342(5) Uani 1 1 d .
C36 C 0.1296(3) 0.83182(13) 1.1706(3) 0.0429(6) Uani 1 1 d .
H36A H 0.0434 0.8464 1.1835 0.051 Uiso 1 1 calc R
H36B H 0.1903 0.8164 1.2559 0.051 Uiso 1 1 calc R
C37 C 0.1024(2) 0.77999(11) 1.0709(2) 0.0355(5) Uani 1 1 d .
C38 C 0.2012(3) 0.73451(14) 1.0715(3) 0.0466(6) Uani 1 1 d .
H38 H 0.2875 0.7360 1.1368 0.056 Uiso 1 1 calc R
C39 C 0.1733(3) 0.68757(13) 0.9775(3) 0.0495(7) Uani 1 1 d .
H39 H 0.2393 0.6559 0.9797 0.059 Uiso 1 1 calc R
C40 C 0.0491(3) 0.68642(13) 0.8794(3) 0.0490(7) Uani 1 1 d .
H40 H 0.0318 0.6550 0.8125 0.059 Uiso 1 1 calc R
C41 C -0.0482(3) 0.73022(14) 0.8785(3) 0.0465(7) Uani 1 1 d .
H41 H -0.1342 0.7287 0.8128 0.056 Uiso 1 1 calc R
C42 C -0.0210(3) 0.77674(13) 0.9736(3) 0.0422(6) Uani 1 1 d .
H42 H -0.0889 0.8073 0.9722 0.051 Uiso 1 1 calc R

loop_
_atom_site_aniso_label
_atom_site_aniso_U_11
_atom_site_aniso_U_22
_atom_site_aniso_U_33
_atom_site_aniso_U_23
_atom_site_aniso_U_13
_atom_site_aniso_U_12
O1 0.0670(12) 0.0483(11) 0.0358(9) 0.0120(8) 0.0305(9) 0.0232(9)
O2 0.0544(10) 0.0382(9) 0.0303(8) 0.0072(7) 0.0176(8) 0.0120(8)
O3 0.0321(8) 0.0327(8) 0.0334(8) -0.0039(7) 0.0127(7) -0.0010(7)
O4 0.0393(9) 0.0525(10) 0.0197(7) 0.0030(7) 0.0072(6) -0.0089(8)
O5 0.0387(8) 0.0331(8) 0.0245(7) 0.0016(6) 0.0123(6) 0.0085(7)
O6 0.0955(15) 0.0335(9) 0.0314(9) 0.0096(7) 0.0316(9) 0.0123(10)
O7 0.0330(8) 0.0512(10) 0.0210(7) 0.0016(7) 0.0107(6) 0.0013(8)
O8 0.0548(11) 0.0550(11) 0.0459(10) -0.0048(9) 0.0260(9) -0.0045(10)
O9 0.0368(9) 0.0386(10) 0.0383(9) -0.0003(7) 0.0126(7) -0.0003(7)
N1 0.0398(10) 0.0279(9) 0.0255(9) 0.0035(7) 0.0119(8) -0.0006(8)
N2 0.0311(10) 0.0333(10) 0.0337(10) -0.0026(8) 0.0119(8) -0.0036(8)
N3 0.0343(9) 0.0266(9) 0.0179(8) 0.0013(7) 0.0096(7) 0.0026(7)
N4 0.0318(9) 0.0285(9) 0.0221(9) 0.0013(7) 0.0115(7) 0.0042(7)
N5 0.0370(10) 0.0440(11) 0.0189(8) 0.0063(8) 0.0138(8) 0.0108(9)
N6 0.0269(9) 0.0323(9) 0.0188(8) -0.0009(7) 0.0070(7) 0.0037(8)
C1 0.103(3) 0.0575(19) 0.080(2) 0.0210(17) 0.070(2) 0.0290(19)
C2 0.067(2) 0.066(2) 0.127(3) -0.030(2) 0.054(2) -0.0117(18)
C3 0.0535(16) 0.0397(14) 0.0516(16) 0.0071(12) 0.0272(13) 0.0135(12)
C4 0.0530(16) 0.0353(13) 0.0542(16) 0.0019(11) 0.0328(13) 0.0073(12)
C5 0.0467(14) 0.0286(11) 0.0275(11) 0.0022(9) 0.0170(10) 0.0020(10)
C6 0.0312(11) 0.0296(11) 0.0344(12) -0.0015(9) 0.0119(9) -0.0036(9)
C7 0.0445(14) 0.0426(14) 0.0404(14) -0.0082(11) 0.0199(12) -0.0150(11)
C8 0.0289(11) 0.0391(13) 0.0472(14) -0.0037(11) 0.0077(10) 0.0012(10)
C9 0.0257(10) 0.0228(10) 0.0341(11) 0.0008(8) 0.0113(9) 0.0056(8)
C10 0.0293(11) 0.0348(12) 0.0330(11) 0.0039(10) 0.0068(9) -0.0050(10)
C11 0.0269(11) 0.0382(13) 0.0568(16) 0.0034(11) 0.0083(10) 0.0021(10)
C12 0.0303(13) 0.0474(16) 0.081(2) 0.0000(15) 0.0070(13) -0.0011(12)
C13 0.0340(12) 0.0390(12) 0.0338(12) 0.0047(10) 0.0032(9) -0.0092(10)
C14 0.0324(11) 0.0321(12) 0.0216(10) 0.0033(8) 0.0070(8) -0.0038(9)
C15 0.0355(11) 0.0243(10) 0.0227(10) 0.0020(8) 0.0087(8) -0.0057(9)
C16 0.0432(13) 0.0304(12) 0.0246(11) 0.0027(9) 0.0151(9) 0.0088(10)
C17 0.0460(14) 0.0633(17) 0.0275(12) 0.0111(11) 0.0137(10) 0.0256(13)
C18 0.085(2) 0.0303(13) 0.0455(15) 0.0035(11) 0.0411(15) 0.0042(13)
C19 0.0256(10) 0.0362(12) 0.0187(9) 0.0023(9) 0.0042(8) 0.0043(9)
C20 0.0410(13) 0.0322(12) 0.0374(12) 0.0035(9) 0.0231(10) 0.0062(10)
C21 0.0488(15) 0.0366(13) 0.0633(17) 0.0007(12) 0.0287(13) -0.0046(12)
C22 0.0566(17) 0.0473(17) 0.0644(19) 0.0021(14) 0.0241(15) -0.0002(14)
C23 0.137(3) 0.0292(13) 0.0327(14) 0.0106(11) 0.0299(17) 0.0282(17)
C24 0.0585(15) 0.0369(13) 0.0277(11) 0.0063(10) 0.0187(11) 0.0182(11)
C25 0.0489(14) 0.0394(13) 0.0259(11) 0.0088(10) 0.0164(10) 0.0219(11)
C26 0.0278(11) 0.0552(15) 0.0213(10) -0.0010(10) 0.0079(8) 0.0009(10)
C27 0.0472(15) 0.0620(18) 0.0361(13) -0.0081(12) 0.0201(12) -0.0188(13)
C28 0.0324(13) 0.098(3) 0.0312(13) -0.0028(14) 0.0091(10) 0.0163(15)
C29 0.0287(10) 0.0287(10) 0.0203(9) 0.0014(8) 0.0086(8) 0.0003(9)
C30 0.0263(11) 0.0393(13) 0.0325(12) -0.0128(10) 0.0070(9) -0.0004(9)
C31 0.0446(16) 0.0384(15) 0.088(2) -0.0215(15) 0.0114(15) 0.0013(12)
C32 0.068(2) 0.0465(17) 0.079(2) 0.0074(16) 0.0207(18) 0.0050(16)
C33 0.0355(13) 0.0456(15) 0.0485(15) 0.0028(12) 0.0015(11) 0.0086(11)
C34 0.0273(10) 0.0423(13) 0.0274(11) -0.0052(10) 0.0050(8) 0.0009(10)
C35 0.0270(11) 0.0417(13) 0.0355(12) -0.0056(10) 0.0117(9) 0.0053(10)
C36 0.0408(13) 0.0463(14) 0.0454(14) 0.0004(12) 0.0189(11) -0.0027(12)
C37 0.0344(12) 0.0327(12) 0.0432(13) 0.0076(10) 0.0176(10) 0.0004(10)
C38 0.0393(14) 0.0424(14) 0.0560(16) 0.0031(12) 0.0116(12) 0.0008(11)
C39 0.0498(15) 0.0362(14) 0.0635(18) 0.0015(13) 0.0187(14) 0.0093(12)
C40 0.0641(17) 0.0339(13) 0.0460(15) 0.0048(12) 0.0121(13) -0.0062(13)
C41 0.0449(15) 0.0478(15) 0.0404(14) 0.0142(12) 0.0037(11) -0.0051(12)
C42 0.0424(14) 0.0398(14) 0.0457(14) 0.0185(11) 0.0156(11) 0.0080(11)

loop_
_atom_type_symbol
_atom_type_description
_atom_type_scat_dispersion_real
_atom_type_scat_dispersion_imag
_atom_type_scat_source
C C 0.0033 0.0016 'International Tables Vol C Tables 4.2.6.8 and 6.1.1.4'
H H 0.0000 0.0000 'International Tables Vol C Tables 4.2.6.8 and 6.1.1.4'
N N 0.0061 0.0033 'International Tables Vol C Tables 4.2.6.8 and 6.1.1.4'
O O 0.0106 0.0060 'International Tables Vol C Tables 4.2.6.8 and 6.1.1.4'

loop_
_geom_angle_atom_site_label_1
_geom_angle_atom_site_label_2
_geom_angle_atom_site_label_3
_geom_angle
C5 O1 C4 120.8(2)
C35 O9 C36 115.52(19)
C5 N1 C6 121.30(18)
C5 N1 H1 115.5(18)
C6 N1 H1 116.4(19)
C9 N2 C10 123.4(2)
C9 N2 H2 116.1(19)
C10 N2 H2 120.4(19)
C15 N3 C16 122.90(17)
C15 N3 H3 117.4(16)
C16 N3 H3 117.0(17)
C19 N4 C20 124.03(18)
C19 N4 H4 123.0(18)
C20 N4 H4 111.0(18)
C25 N5 C26 122.29(18)
C25 N5 H5 118.9(19)
C26 N5 H5 119(2)
C29 N6 C30 121.21(17)
C29 N6 H6 119.5(17)
C30 N6 H6 117.7(17)
C4 C1 H1A 109.5
C4 C1 H1B 109.5
H1A C1 H1B 109.5
C4 C1 H1C 109.5
H1A C1 H1C 109.5
H1B C1 H1C 109.5
C4 C2 H2A 109.5
C4 C2 H2B 109.5
H2A C2 H2B 109.5
C4 C2 H2C 109.5
H2A C2 H2C 109.5
H2B C2 H2C 109.5
C4 C3 H3A 109.5
C4 C3 H3B 109.5
H3A C3 H3B 109.5
C4 C3 H3C 109.5
H3A C3 H3C 109.5
H3B C3 H3C 109.5
O1 C4 C3 112.1(2)
O1 C4 C2 109.6(2)
C3 C4 C2 111.2(3)
O1 C4 C1 101.9(2)
C3 C4 C1 109.5(2)
C2 C4 C1 112.3(3)
O2 C5 N1 124.8(2)
O2 C5 O1 125.8(2)
N1 C5 O1 109.30(19)
N1 C6 C8 108.78(19)
N1 C6 C7 109.61(19)
C8 C6 C7 109.9(2)
N1 C6 C9 111.17(18)
C8 C6 C9 106.98(18)
C7 C6 C9 110.32(19)
C6 C7 H7A 109.5
C6 C7 H7B 109.5
H7A C7 H7B 109.5
C6 C7 H7C 109.5
H7A C7 H7C 109.5
H7B C7 H7C 109.5
C6 C8 H8A 109.5
C6 C8 H8B 109.5
H8A C8 H8B 109.5
C6 C8 H8C 109.5
H8A C8 H8C 109.5
H8B C8 H8C 109.5
O3 C9 N2 122.3(2)
O3 C9 C6 121.73(19)
N2 C9 C6 115.86(19)
N2 C10 C14 116.17(19)
N2 C10 C11 112.6(2)
C14 C10 C11 104.55(19)
N2 C10 H10 107.7
C14 C10 H10 107.7
C11 C10 H10 107.7
C12 C11 C10 105.5(2)
C12 C11 H11A 110.6
C10 C11 H11A 110.6
C12 C11 H11B 110.6
C10 C11 H11B 110.6
H11A C11 H11B 108.8
C13 C12 C11 106.1(2)
C13 C12 H12A 110.5
C11 C12 H12A 110.5
C13 C12 H12B 110.5
C11 C12 H12B 110.5
H12A C12 H12B 108.7
C12 C13 C14 103.8(2)
C12 C13 H13A 111.0
C14 C13 H13A 111.0
C12 C13 H13B 111.0
C14 C13 H13B 111.0
H13A C13 H13B 109.0
C15 C14 C13 113.11(18)
C15 C14 C10 112.55(18)
C13 C14 C10 101.63(19)
C15 C14 H14 109.8
C13 C14 H14 109.8
C10 C14 H14 109.8
O4 C15 N3 122.4(2)
O4 C15 C14 121.64(19)
N3 C15 C14 115.86(17)
N3 C16 C17 107.99(18)
N3 C16 C18 109.2(2)
C17 C16 C18 110.8(2)
N3 C16 C19 111.78(17)
C17 C16 C19 107.4(2)
C18 C16 C19 109.65(18)
C16 C17 H17A 109.5
C16 C17 H17B 109.5
H17A C17 H17B 109.5
C16 C17 H17C 109.5
H17A C17 H17C 109.5
H17B C17 H17C 109.5
C16 C18 H18A 109.5
C16 C18 H18B 109.5
H18A C18 H18B 109.5
C16 C18 H18C 109.5
H18A C18 H18C 109.5
H18B C18 H18C 109.5
O5 C19 N4 123.6(2)
O5 C19 C16 119.8(2)
N4 C19 C16 116.45(18)
N4 C20 C24 111.69(19)
N4 C20 C21 112.6(2)
C24 C20 C21 105.5(2)
N4 C20 H20 109.0
C24 C20 H20 109.0
C21 C20 H20 109.0
C22 C21 C20 108.2(2)
C22 C21 H21A 110.1
C20 C21 H21A 110.1
C22 C21 H21B 110.1
C20 C21 H21B 110.1
H21A C21 H21B 108.4
C21 C22 C23 102.3(2)
C21 C22 H22A 111.3
C23 C22 H22A 111.3
C21 C22 H22B 111.3
C23 C22 H22B 111.3
H22A C22 H22B 109.2
C22 C23 C24 104.6(2)
C22 C23 H23A 110.8
C24 C23 H23A 110.8
C22 C23 H23B 110.8
C24 C23 H23B 110.8
H23A C23 H23B 108.9
C25 C24 C20 111.48(19)
C25 C24 C23 115.8(2)
C20 C24 C23 101.3(2)
C25 C24 H24 109.3
C20 C24 H24 109.3
C23 C24 H24 109.3
O6 C25 N5 120.8(2)
O6 C25 C24 121.8(3)
N5 C25 C24 117.3(2)
N5 C26 C28 111.7(2)
N5 C26 C27 107.49(18)
C28 C26 C27 109.9(2)
N5 C26 C29 110.24(18)
C28 C26 C29 110.97(18)
C27 C26 C29 106.4(2)
C26 C27 H27A 109.5
C26 C27 H27B 109.5
H27A C27 H27B 109.5
C26 C27 H27C 109.5
H27A C27 H27C 109.5
H27B C27 H27C 109.5
C26 C28 H28A 109.5
C26 C28 H28B 109.5
H28A C28 H28B 109.5
C26 C28 H28C 109.5
H28A C28 H28C 109.5
H28B C28 H28C 109.5
O7 C29 N6 123.28(19)
O7 C29 C26 121.01(18)
N6 C29 C26 115.41(17)
N6 C30 C31 114.3(2)
N6 C30 C34 111.08(18)
C31 C30 C34 104.8(2)
N6 C30 H30 108.8
C31 C30 H30 108.8
C34 C30 H30 108.8
C32 C31 C30 106.0(2)
C32 C31 H31A 110.5
C30 C31 H31A 110.5
C32 C31 H31B 110.5
C30 C31 H31B 110.5
H31A C31 H31B 108.7
C31 C32 C33 101.3(3)
C31 C32 H32A 111.5
C33 C32 H32A 111.5
C31 C32 H32B 111.5
C33 C32 H32B 111.5
H32A C32 H32B 109.3
C32 C33 C34 102.3(2)
C32 C33 H33A 111.3
C34 C33 H33A 111.3
C32 C33 H33B 111.3
C34 C33 H33B 111.3
H33A C33 H33B 109.2
C35 C34 C33 112.6(2)
C35 C34 C30 111.02(19)
C33 C34 C30 104.6(2)
C35 C34 H34 109.5
C33 C34 H34 109.5
C30 C34 H34 109.5
O8 C35 O9 123.0(2)
O8 C35 C34 124.4(2)
O9 C35 C34 112.57(19)
O9 C36 C37 107.4(2)
O9 C36 H36A 110.2
C37 C36 H36A 110.2
O9 C36 H36B 110.2
C37 C36 H36B 110.2
H36A C36 H36B 108.5
C42 C37 C38 118.4(2)
C42 C37 C36 120.2(2)
C38 C37 C36 121.4(2)
C39 C38 C37 119.9(3)
C39 C38 H38 120.0
C37 C38 H38 120.0
C38 C39 C40 120.3(3)
C38 C39 H39 119.9
C40 C39 H39 119.9
C41 C40 C39 120.2(3)
C41 C40 H40 119.9
C39 C40 H40 119.9
C40 C41 C42 119.5(3)
C40 C41 H41 120.2
C42 C41 H41 120.2
C41 C42 C37 121.7(2)
C41 C42 H42 119.2
C37 C42 H42 119.2

loop_
_geom_bond_atom_site_label_1
_geom_bond_atom_site_label_2
_geom_bond_distance
O1 C5 1.355(3)
O1 C4 1.458(3)
O2 C5 1.209(3)
O3 C9 1.227(3)
O4 C15 1.232(2)
O5 C19 1.236(3)
O6 C25 1.240(3)
O7 C29 1.231(2)
O8 C35 1.209(3)
O9 C35 1.334(3)
O9 C36 1.455(3)
N1 C5 1.351(3)
N1 C6 1.461(3)
N1 H1 0.860(2)
N2 C9 1.341(3)
N2 C10 1.446(3)
N2 H2 0.860(2)
N3 C15 1.341(3)
N3 C16 1.470(3)
N3 H3 0.860(2)
N4 C19 1.335(3)
N4 C20 1.460(3)
N4 H4 0.860(2)
N5 C25 1.331(3)
N5 C26 1.474(3)
N5 H5 0.860(2)
N6 C29 1.334(3)
N6 C30 1.446(3)
N6 H6 0.860(2)
C1 C4 1.536(4)
C1 H1A 0.9800
C1 H1B 0.9800
C1 H1C 0.9800
C2 C4 1.518(5)
C2 H2A 0.9800
C2 H2B 0.9800
C2 H2C 0.9800
C3 C4 1.508(4)
C3 H3A 0.9800
C3 H3B 0.9800
C3 H3C 0.9800
C6 C8 1.527(3)
C6 C7 1.534(3)
C6 C9 1.539(3)
C7 H7A 0.9800
C7 H7B 0.9800
C7 H7C 0.9800
C8 H8A 0.9800
C8 H8B 0.9800
C8 H8C 0.9800
C10 C14 1.540(3)
C10 C11 1.555(3)
C10 H10 1.0000
C11 C12 1.535(4)
C11 H11A 0.9900
C11 H11B 0.9900
C12 C13 1.528(4)
C12 H12A 0.9900
C12 H12B 0.9900
C13 C14 1.531(3)
C13 H13A 0.9900
C13 H13B 0.9900
C14 C15 1.522(3)
C14 H14 1.0000
C16 C17 1.522(3)
C16 C18 1.539(4)
C16 C19 1.545(3)
C17 H17A 0.9800
C17 H17B 0.9800
C17 H17C 0.9800
C18 H18A 0.9800
C18 H18B 0.9800
C18 H18C 0.9800
C20 C24 1.554(3)
C20 C21 1.556(4)
C20 H20 1.0000
C21 C22 1.489(4)
C21 H21A 0.9900
C21 H21B 0.9900
C22 C23 1.518(4)
C22 H22A 0.9900
C22 H22B 0.9900
C23 C24 1.564(4)
C23 H23A 0.9900
C23 H23B 0.9900
C24 C25 1.519(4)
C24 H24 1.0000
C26 C28 1.518(3)
C26 C27 1.538(4)
C26 C29 1.543(3)
C27 H27A 0.9800
C27 H27B 0.9800
C27 H27C 0.9800
C28 H28A 0.9800
C28 H28B 0.9800
C28 H28C 0.9800
C30 C31 1.523(4)
C30 C34 1.556(3)
C30 H30 1.0000
C31 C32 1.519(5)
C31 H31A 0.9900
C31 H31B 0.9900
C32 C33 1.522(5)
C32 H32A 0.9900
C32 H32B 0.9900
C33 C34 1.534(4)
C33 H33A 0.9900
C33 H33B 0.9900
C34 C35 1.503(4)
C34 H34 1.0000
C36 C37 1.492(4)
C36 H36A 0.9900
C36 H36B 0.9900
C37 C42 1.378(4)
C37 C38 1.398(4)
C38 C39 1.377(4)
C38 H38 0.9500
C39 C40 1.387(4)
C39 H39 0.9500
C40 C41 1.363(4)
C40 H40 0.9500
C41 C42 1.378(4)
C41 H41 0.9500
C42 H42 0.9500

loop_
_geom_hbond_atom_site_label_D
_geom_hbond_atom_site_label_H
_geom_hbond_atom_site_label_A
_geom_hbond_distance_DH
_geom_hbond_distance_HA
_geom_hbond_distance_DA
_geom_hbond_angle_DHA
_geom_hbond_site_symmetry_A
N1 H1 O6 0.860(2) 1.993(12) 2.802(2) 156(3) 1_554
N3 H3 O7 0.860(2) 2.202(7) 3.041(2) 165(2) 1_554
N4 H4 O3 0.860(2) 2.078(12) 2.878(2) 154(2) .
N5 H5 O4 0.860(2) 2.039(4) 2.896(2) 174(3) .
N6 H6 O5 0.860(2) 2.071(6) 2.915(2) 167(2) .

loop_
_geom_torsion_atom_site_label_1
_geom_torsion_atom_site_label_2
_geom_torsion_atom_site_label_3
_geom_torsion_atom_site_label_4
_geom_torsion
C5 O1 C4 C3 62.9(3)
C5 O1 C4 C2 -61.1(3)
C5 O1 C4 C1 179.8(2)
C6 N1 C5 O2 7.9(4)
C6 N1 C5 O1 -173.9(2)
C4 O1 C5 O2 -13.2(4)
C4 O1 C5 N1 168.6(2)
C5 N1 C6 C8 170.0(2)
C5 N1 C6 C7 -69.8(3)
C5 N1 C6 C9 52.4(3)
C10 N2 C9 O3 7.8(3)
C10 N2 C9 C6 -176.0(2)
N1 C6 C9 O3 -145.5(2)
C8 C6 C9 O3 95.8(2)
C7 C6 C9 O3 -23.7(3)
N1 C6 C9 N2 38.3(3)
C8 C6 C9 N2 -80.4(2)
C7 C6 C9 N2 160.1(2)
C9 N2 C10 C14 -100.9(2)
C9 N2 C10 C11 138.6(2)
N2 C10 C11 C12 147.0(2)
C14 C10 C11 C12 20.0(3)
C10 C11 C12 C13 6.3(3)
C11 C12 C13 C14 -30.5(3)
C12 C13 C14 C15 163.4(2)
C12 C13 C14 C10 42.5(2)
N2 C10 C14 C15 75.5(2)
C11 C10 C14 C15 -159.74(18)
N2 C10 C14 C13 -163.19(19)
C11 C10 C14 C13 -38.5(2)
C16 N3 C15 O4 12.7(3)
C16 N3 C15 C14 -170.14(18)
C13 C14 C15 O4 -31.7(3)
C10 C14 C15 O4 82.8(3)
C13 C14 C15 N3 151.15(19)
C10 C14 C15 N3 -94.4(2)
C15 N3 C16 C17 -174.2(2)
C15 N3 C16 C18 65.2(3)
C15 N3 C16 C19 -56.3(3)
C20 N4 C19 O5 -7.3(3)
C20 N4 C19 C16 177.89(19)
N3 C16 C19 O5 148.59(19)
C17 C16 C19 O5 -93.1(2)
C18 C16 C19 O5 27.3(3)
N3 C16 C19 N4 -36.4(3)
C17 C16 C19 N4 81.9(2)
C18 C16 C19 N4 -157.6(2)
C19 N4 C20 C24 -104.4(2)
C19 N4 C20 C21 137.2(2)
N4 C20 C21 C22 118.0(2)
C24 C20 C21 C22 -4.0(3)
C20 C21 C22 C23 28.5(3)
C21 C22 C23 C24 -42.4(3)
N4 C20 C24 C25 92.4(2)
C21 C20 C24 C25 -145.0(2)
N4 C20 C24 C23 -143.8(2)
C21 C20 C24 C23 -21.2(2)
C22 C23 C24 C25 160.2(2)
C22 C23 C24 C20 39.5(3)
C26 N5 C25 O6 -5.0(3)
C26 N5 C25 C24 171.9(2)
C20 C24 C25 O6 104.2(3)
C23 C24 C25 O6 -10.8(4)
C20 C24 C25 N5 -72.6(3)
C23 C24 C25 N5 172.3(2)
C25 N5 C26 C28 71.2(3)
C25 N5 C26 C27 -168.2(2)
C25 N5 C26 C29 -52.7(3)
C30 N6 C29 O7 5.8(3)
C30 N6 C29 C26 -168.0(2)
N5 C26 C29 O7 144.5(2)
C28 C26 C29 O7 20.3(3)
C27 C26 C29 O7 -99.2(2)
N5 C26 C29 N6 -41.5(3)
C28 C26 C29 N6 -165.7(2)
C27 C26 C29 N6 74.8(2)
C29 N6 C30 C31 87.8(3)
C29 N6 C30 C34 -153.8(2)
N6 C30 C31 C32 104.8(3)
C34 C30 C31 C32 -17.0(3)
C30 C31 C32 C33 39.0(3)
C31 C32 C33 C34 -45.5(3)
C32 C33 C34 C35 156.0(2)
C32 C33 C34 C30 35.3(3)
N6 C30 C34 C35 102.9(2)
C31 C30 C34 C35 -133.1(2)
N6 C30 C34 C33 -135.4(2)
C31 C30 C34 C33 -11.4(3)
C36 O9 C35 O8 2.8(3)
C36 O9 C35 C34 -175.28(19)
C33 C34 C35 O8 -69.5(3)
C30 C34 C35 O8 47.5(3)
C33 C34 C35 O9 108.6(2)
C30 C34 C35 O9 -134.4(2)
C35 O9 C36 C37 -174.53(19)
O9 C36 C37 C42 -92.4(3)
O9 C36 C37 C38 86.3(3)
C42 C37 C38 C39 -0.8(4)
C36 C37 C38 C39 -179.5(2)
C37 C38 C39 C40 2.1(4)
C38 C39 C40 C41 -2.7(4)
C39 C40 C41 C42 1.8(4)
C40 C41 C42 C37 -0.5(4)
C38 C37 C42 C41 0.0(4)
C36 C37 C42 C41 178.7(2)
